data_7043042
loop_
_publ_author_name
'Balmer, Markus'
'Kapitein, Manuel'
'von H\"anisch, Carsten'

_publ_section_title
;
 Improved reactivity of a cyclic 13/15 compound by increased steric demand
;
_journal_name_full 'Dalton Trans.'
_journal_paper_doi 10.1039/C7DT00950J
_journal_year 2017
_chemical_formula_moiety 'C31 H49 Ga N2 P Si'
_chemical_formula_sum 'C31 H49 Ga N2 P Si'
_chemical_formula_weight 578.50
_space_group_crystal_system triclinic
_space_group_IT_number 2
_space_group_name_Hall '-P 1'
_space_group_name_H-M_alt 'P -1'
_symmetry_space_group_name_Hall '-P 1'
_symmetry_space_group_name_H-M 'P -1'
_atom_sites_solution_hydrogens mixed
_atom_sites_solution_primary dual
_audit_creation_date 2017-02-22
_audit_creation_method
;
Olex2 1.2
(compiled 2017.01.04 svn.r3372 for OlexSys, GUI svn.r5292)
;
_audit_update_record
;
2017-02-23 deposited with the CCDC.
2017-05-01 downloaded from the CCDC.
;
_cell_angle_alpha 75.424(2)
_cell_angle_beta 87.916(2)
_cell_angle_gamma 69.400(2)
_cell_formula_units_Z 2
_cell_length_a 9.9548(5)
_cell_length_b 12.7363(6)
_cell_length_c 14.9374(7)
_cell_measurement_reflns_used 9929
_cell_measurement_temperature 240.0
_cell_measurement_theta_max 25.297
_cell_measurement_theta_min 2.189
_cell_volume 1712.87(15)
_computing_cell_refinement 'SAINT v8.37A (Bruker, 2015)'
_computing_data_collection 'SAINT v8.37A (Bruker, 2015)'
_computing_data_reduction 'SAINT v8.37A (Bruker, 2015)'
_computing_molecular_graphics 'Olex2 (Dolomanov et al., 2009)'
_computing_publication_material 'Olex2 (Dolomanov et al., 2009)'
_computing_structure_refinement 'ShelXL (Sheldrick, 2015)'
_computing_structure_solution 'ShelXT (Sheldrick, 2015)'
_diffrn_ambient_temperature 240.0
_diffrn_detector 'CCD area detector'
_diffrn_detector_area_resol_mean 7.9
_diffrn_detector_type 'Bruker PHOTON II'
_diffrn_measured_fraction_theta_full 0.999
_diffrn_measured_fraction_theta_max 0.998
_diffrn_measurement_device 'three-circle diffractometer'
_diffrn_measurement_device_type 'Bruker D8 Quest'
_diffrn_measurement_method '\w scans'
_diffrn_radiation_monochromator graphite
_diffrn_radiation_probe x-ray
_diffrn_radiation_type MoK\a
_diffrn_radiation_wavelength 0.71073
_diffrn_reflns_av_R_equivalents 0.0256
_diffrn_reflns_av_unetI/netI 0.0268
_diffrn_reflns_Laue_measured_fraction_full 0.999
_diffrn_reflns_Laue_measured_fraction_max 0.998
_diffrn_reflns_limit_h_max 11
_diffrn_reflns_limit_h_min -11
_diffrn_reflns_limit_k_max 15
_diffrn_reflns_limit_k_min -15
_diffrn_reflns_limit_l_max 17
_diffrn_reflns_limit_l_min -17
_diffrn_reflns_number 23472
_diffrn_reflns_point_group_measured_fraction_full 0.999
_diffrn_reflns_point_group_measured_fraction_max 0.998
_diffrn_reflns_theta_full 25.000
_diffrn_reflns_theta_max 25.304
_diffrn_reflns_theta_min 1.767
_diffrn_source 'sealed X-ray tube'
_diffrn_source_target Mo
_diffrn_standards_number 0
_exptl_absorpt_coefficient_mu 0.904
_exptl_absorpt_correction_T_max 0.7452
_exptl_absorpt_correction_T_min 0.6893
_exptl_absorpt_correction_type multi-scan
_exptl_absorpt_process_details
'SADABS-2014/5 (Bruker,2014/5) was used for absorption correction. wR2(int) was 0.0908 before and 0.0431 after correction. The Ratio of minimum to maximum transmission is 0.9250. The \l/2 correction factor is 0.00150.'
_exptl_crystal_colour colourless
_exptl_crystal_colour_primary colourless
_exptl_crystal_density_diffrn 1.122
_exptl_crystal_description block
_exptl_crystal_F_000 618
_exptl_crystal_size_max 0.392
_exptl_crystal_size_mid 0.375
_exptl_crystal_size_min 0.228
_refine_diff_density_max 0.679
_refine_diff_density_min -0.305
_refine_diff_density_rms 0.057
_refine_ls_extinction_method none
_refine_ls_goodness_of_fit_ref 1.032
_refine_ls_hydrogen_treatment mixed
_refine_ls_matrix_type full
_refine_ls_number_parameters 371
_refine_ls_number_reflns 6228
_refine_ls_number_restraints 1
_refine_ls_restrained_S_all 1.032
_refine_ls_R_factor_all 0.0461
_refine_ls_R_factor_gt 0.0371
_refine_ls_shift/su_max 0.001
_refine_ls_shift/su_mean 0.000
_refine_ls_structure_factor_coef Fsqd
_refine_ls_weighting_details 'w=1/[\s^2^(Fo^2^)+(0.0535P)^2^+1.2618P] where P=(Fo^2^+2Fc^2^)/3'
_refine_ls_weighting_scheme calc
_refine_ls_wR_factor_gt 0.0978
_refine_ls_wR_factor_ref 0.1029
_reflns_Friedel_coverage 0.000
_reflns_number_gt 5337
_reflns_number_total 6228
_reflns_threshold_expression 'I > 2\s(I)'
_cod_data_source_file c7dt00950j2.cif
_cod_data_source_block compound2
_cod_database_code 7043042
_shelx_shelxl_version_number 2016/6
_shelx_space_group_comment
;
The symmetry employed for this shelxl refinement is uniquely defined
by the following loop, which should always be used as a source of
symmetry information in preference to the above space-group names.
They are only intended as comments.
;
_olex2_refinement_description
;
1. Fixed Uiso
 At 1.2 times of:
  All C(H) groups
 At 1.5 times of:
  All C(H,H) groups, All C(H,H,H) groups
2. Others
 1*[Sof(C15)+Sof(C16)+Sof(C17)]+1*[Sof(C15A)+Sof(C16A)+Sof(C17A)]+1*[Sof(C17B)+
 Sof(C15B)+Sof(C16B)]=1 with esd of 0.0001
 Sof(C15)=Sof(C16)=Sof(C17)=FVAR(1)
 Sof(C15A)=Sof(C16A)=Sof(C17A)=FVAR(2)
 Sof(C17B)=Sof(C15B)=Sof(C16B)=FVAR(3)
3.a Ternary CH refined with riding coordinates:
 C4(H4), C7(H7)
3.b Aromatic/amide H refined with riding coordinates:
 C27(H27), C28(H28), C29(H29), C30(H30), C31(H31)
3.c Idealised Me refined as rotating group:
 C5(H5A,H5B,H5C), C6(H6A,H6B,H6C), C8(H8A,H8B,H8C), C9(H9A,H9B,H9C), C12(H12A,
 H12B,H12C), C13(H13A,H13B,H13C), C19(H19A,H19B,H19C), C20(H20A,H20B,H20C),
 C21(H21A,H21B,H21C), C23(H23A,H23B,H23C), C24(H24A,H24B,H24C), C25(H25A,H25B,
 H25C)
;
_olex2_submission_special_instructions 'No special instructions were received'

loop_
_space_group_symop_operation_xyz
'x, y, z'
'-x, -y, -z'

loop_
_atom_site_label
_atom_site_type_symbol
_atom_site_fract_x
_atom_site_fract_y
_atom_site_fract_z
_atom_site_U_iso_or_equiv
_atom_site_adp_type
_atom_site_occupancy
_atom_site_site_symmetry_order
_atom_site_calc_flag
_atom_site_refinement_flags_posn
_atom_site_refinement_flags_occupancy
_atom_site_disorder_assembly
_atom_site_disorder_group
C1 C 0.4632(3) 0.8536(2) 0.71246(17) 0.0305(5) Uani 1 1 d . . . .
C2 C 0.6484(3) 0.8241(3) 0.6191(3) 0.0538(8) Uani 1 1 d . . . .
C3 C 0.6816(3) 0.8665(3) 0.6833(3) 0.0598(9) Uani 1 1 d . . . .
C4 C 0.4471(3) 0.7705(3) 0.5766(2) 0.0455(7) Uani 1 1 d . . . .
H4 H 0.369366 0.748614 0.609998 0.055 Uiso 1 1 calc R . . .
C5 C 0.5562(4) 0.6636(3) 0.5550(3) 0.0660(10) Uani 1 1 d . . . .
H5A H 0.626397 0.685581 0.515370 0.099 Uiso 1 1 calc GR . . .
H5B H 0.507697 0.627786 0.523638 0.099 Uiso 1 1 calc GR . . .
H5C H 0.604518 0.608993 0.612246 0.099 Uiso 1 1 calc GR . . .
C6 C 0.3823(5) 0.8623(4) 0.4882(3) 0.0950(14) Uani 1 1 d . . . .
H6A H 0.310992 0.929385 0.503029 0.143 Uiso 1 1 calc GR . . .
H6B H 0.337050 0.831433 0.449903 0.143 Uiso 1 1 calc GR . . .
H6C H 0.457323 0.884933 0.454843 0.143 Uiso 1 1 calc GR . . .
C7 C 0.5679(3) 0.9330(3) 0.8200(2) 0.0518(8) Uani 1 1 d . . . .
H7 H 0.478085 0.936306 0.851852 0.062 Uiso 1 1 calc R . . .
C8 C 0.6941(5) 0.8542(4) 0.8884(3) 0.0813(12) Uani 1 1 d . . . .
H8A H 0.696827 0.774860 0.901517 0.122 Uiso 1 1 calc GR . . .
H8B H 0.682892 0.878948 0.945445 0.122 Uiso 1 1 calc GR . . .
H8C H 0.783019 0.858467 0.861907 0.122 Uiso 1 1 calc GR . . .
C9 C 0.5698(4) 1.0559(3) 0.7888(3) 0.0679(10) Uani 1 1 d . . . .
H9A H 0.660410 1.054037 0.761776 0.102 Uiso 1 1 calc GR . . .
H9B H 0.558894 1.088771 0.841787 0.102 Uiso 1 1 calc GR . . .
H9C H 0.491279 1.103169 0.743098 0.102 Uiso 1 1 calc GR . . .
C10 C 0.2583(3) 0.8489(3) 0.9141(2) 0.0502(8) Uani 1 1 d . . . .
C11 C 0.3790(4) 0.7396(4) 0.9616(2) 0.0642(10) Uani 1 1 d . . . .
C12 C 0.2632(5) 0.9492(4) 0.9531(3) 0.0918(15) Uani 1 1 d . . . .
H12A H 0.240529 0.935203 1.017751 0.138 Uiso 1 1 calc GR . . .
H12B H 0.193566 1.021845 0.918202 0.138 Uiso 1 1 calc GR . . .
H12C H 0.358720 0.953429 0.947856 0.138 Uiso 1 1 calc GR . . .
C13 C 0.1153(4) 0.8335(4) 0.9442(2) 0.0673(10) Uani 1 1 d . . . .
H13A H 0.105779 0.770351 0.923024 0.101 Uiso 1 1 calc GR . . .
H13B H 0.035969 0.904595 0.917393 0.101 Uiso 1 1 calc GR . . .
H13C H 0.114080 0.816001 1.011251 0.101 Uiso 1 1 calc GR . . .
C14 C 0.1279(3) 1.0394(3) 0.6951(3) 0.0613(9) Uani 1 1 d . . . .
C18 C 0.1803(3) 0.4743(2) 0.84964(18) 0.0371(6) Uani 1 1 d . . . .
C19 C 0.0179(3) 0.5045(4) 0.8547(2) 0.0650(9) Uani 1 1 d . . . .
H19A H -0.002756 0.461344 0.913507 0.098 Uiso 1 1 calc GR . . .
H19B H -0.018571 0.484469 0.804465 0.098 Uiso 1 1 calc GR . . .
H19C H -0.028009 0.587024 0.849175 0.098 Uiso 1 1 calc GR . . .
C20 C 0.2517(4) 0.3429(3) 0.8596(2) 0.0600(9) Uani 1 1 d . . . .
H20A H 0.355278 0.321955 0.860325 0.090 Uiso 1 1 calc GR . . .
H20B H 0.219187 0.323143 0.807761 0.090 Uiso 1 1 calc GR . . .
H20C H 0.225494 0.300812 0.917007 0.090 Uiso 1 1 calc GR . . .
C21 C 0.2362(3) 0.4996(3) 0.93331(19) 0.0502(7) Uani 1 1 d . . . .
H21A H 0.189883 0.581091 0.931392 0.075 Uiso 1 1 calc GR . . .
H21B H 0.339339 0.480740 0.931382 0.075 Uiso 1 1 calc GR . . .
H21C H 0.214669 0.452818 0.990039 0.075 Uiso 1 1 calc GR . . .
C22 C 0.1444(3) 0.5541(2) 0.62677(18) 0.0347(6) Uani 1 1 d . . . .
C23 C -0.0147(3) 0.6325(3) 0.6111(2) 0.0504(8) Uani 1 1 d . . . .
H23A H -0.023192 0.712235 0.605201 0.076 Uiso 1 1 calc GR . . .
H23B H -0.067125 0.608001 0.663374 0.076 Uiso 1 1 calc GR . . .
H23C H -0.054441 0.626874 0.554911 0.076 Uiso 1 1 calc GR . . .
C24 C 0.1511(3) 0.4306(3) 0.6301(2) 0.0486(7) Uani 1 1 d . . . .
H24A H 0.111183 0.430283 0.571929 0.073 Uiso 1 1 calc GR . . .
H24B H 0.095973 0.405571 0.680461 0.073 Uiso 1 1 calc GR . . .
H24C H 0.250327 0.378099 0.640013 0.073 Uiso 1 1 calc GR . . .
C25 C 0.2227(3) 0.5948(3) 0.54227(19) 0.0492(7) Uani 1 1 d . . . .
H25A H 0.178807 0.591423 0.486646 0.074 Uiso 1 1 calc GR . . .
H25B H 0.323066 0.544728 0.549323 0.074 Uiso 1 1 calc GR . . .
H25C H 0.215840 0.673920 0.537418 0.074 Uiso 1 1 calc GR . . .
C26 C 0.4325(2) 0.5000(2) 0.74211(17) 0.0305(5) Uani 1 1 d . . . .
C27 C 0.5094(3) 0.4039(2) 0.7088(2) 0.0461(7) Uani 1 1 d . . . .
H27 H 0.459186 0.372668 0.677114 0.055 Uiso 1 1 calc R . . .
C28 C 0.6576(3) 0.3533(3) 0.7214(3) 0.0620(9) Uani 1 1 d . . . .
H28 H 0.706710 0.289338 0.697505 0.074 Uiso 1 1 calc R . . .
C29 C 0.7332(3) 0.3963(3) 0.7687(3) 0.0652(10) Uani 1 1 d . . . .
H29 H 0.833614 0.360826 0.778485 0.078 Uiso 1 1 calc R . . .
C30 C 0.6614(3) 0.4915(3) 0.8017(2) 0.0558(8) Uani 1 1 d . . . .
H30 H 0.712521 0.521798 0.833568 0.067 Uiso 1 1 calc R . . .
C31 C 0.5130(3) 0.5427(2) 0.78761(18) 0.0379(6) Uani 1 1 d . . . .
H31 H 0.465323 0.608467 0.809640 0.045 Uiso 1 1 calc R . . .
N1 N 0.5147(2) 0.81570(18) 0.63630(15) 0.0350(5) Uani 1 1 d . . . .
N2 N 0.5683(2) 0.88504(19) 0.74050(16) 0.0400(5) Uani 1 1 d . . . .
Si1 Si 0.22919(6) 0.56407(5) 0.73788(4) 0.02487(15) Uani 1 1 d . . . .
P1 P 0.13779(6) 0.75335(5) 0.73743(5) 0.03120(16) Uani 1 1 d . . . .
Ga1 Ga 0.25611(3) 0.87760(2) 0.77150(2) 0.03188(10) Uani 1 1 d . . . .
C15 C 0.0756(15) 1.0361(9) 0.5950(8) 0.054(3) Uiso 0.353(3) 1 d . P A 1
C16 C 0.1945(10) 1.1264(8) 0.6942(7) 0.051(2) Uiso 0.353(3) 1 d . P A 1
C17 C -0.0253(14) 1.0597(11) 0.7566(10) 0.076(3) Uiso 0.353(3) 1 d . P A 1
C15A C 0.1348(18) 1.0435(13) 0.5863(10) 0.067(4) Uiso 0.282(3) 1 d . P A 2
C16A C 0.137(2) 1.1303(16) 0.7526(13) 0.096(5) Uiso 0.282(3) 1 d . P A 2
C17A C -0.0272(15) 1.0628(12) 0.7077(11) 0.066(4) Uiso 0.282(3) 1 d . P A 2
C17B C 0.0232(17) 1.1121(14) 0.7473(11) 0.103(4) Uiso 0.364(3) 1 d . P A 3
C15B C 0.0213(15) 1.0420(12) 0.6279(10) 0.085(4) Uiso 0.364(3) 1 d . P A 3
C16B C 0.2248(9) 1.1146(7) 0.6437(6) 0.048(2) Uiso 0.364(3) 1 d . P A 3
H11A H 0.372(4) 0.723(3) 1.030(3) 0.073 Uiso 1 1 d R . . .
H11B H 0.376(4) 0.678(3) 0.941(3) 0.073 Uiso 1 1 d R . . .
H1 H 0.130(3) 0.788(3) 0.648(2) 0.053(8) Uiso 1 1 d . . . .
H2 H 0.702(4) 0.796(3) 0.573(2) 0.060(10) Uiso 1 1 d . . . .
H3 H 0.759(4) 0.878(3) 0.699(2) 0.074(11) Uiso 1 1 d . . . .
H11C H 0.466(4) 0.745(3) 0.944(2) 0.067(11) Uiso 1 1 d . . . .

loop_
_atom_site_aniso_label
_atom_site_aniso_U_11
_atom_site_aniso_U_22
_atom_site_aniso_U_33
_atom_site_aniso_U_23
_atom_site_aniso_U_13
_atom_site_aniso_U_12
C1 0.0284(12) 0.0224(12) 0.0375(13) -0.0059(10) -0.0028(10) -0.0061(10)
C2 0.0404(16) 0.062(2) 0.069(2) -0.0277(17) 0.0198(16) -0.0238(15)
C3 0.0363(17) 0.077(2) 0.080(2) -0.0305(19) 0.0120(16) -0.0305(17)
C4 0.0482(16) 0.0519(17) 0.0475(16) -0.0236(14) 0.0118(13) -0.0247(14)
C5 0.082(2) 0.070(2) 0.073(2) -0.0485(19) 0.047(2) -0.043(2)
C6 0.098(3) 0.107(4) 0.068(3) -0.011(2) -0.027(2) -0.026(3)
C7 0.0543(18) 0.067(2) 0.0494(17) -0.0195(15) -0.0013(14) -0.0365(16)
C8 0.089(3) 0.092(3) 0.068(2) 0.002(2) -0.031(2) -0.050(2)
C9 0.077(2) 0.062(2) 0.080(2) -0.0281(19) -0.0056(19) -0.0352(19)
C10 0.0463(16) 0.075(2) 0.0511(17) -0.0442(16) 0.0128(14) -0.0283(16)
C11 0.058(2) 0.103(3) 0.0372(18) -0.0207(18) 0.0040(16) -0.034(2)
C12 0.091(3) 0.136(4) 0.104(3) -0.099(3) 0.040(2) -0.063(3)
C13 0.054(2) 0.110(3) 0.063(2) -0.056(2) 0.0269(17) -0.039(2)
C14 0.0385(16) 0.0311(15) 0.109(3) -0.0238(17) -0.0154(17) 0.0002(13)
C18 0.0372(14) 0.0427(15) 0.0356(14) -0.0101(11) 0.0059(11) -0.0195(12)
C19 0.0488(19) 0.094(3) 0.063(2) -0.0194(19) 0.0213(16) -0.0401(19)
C20 0.086(2) 0.0416(17) 0.0524(19) -0.0039(14) 0.0048(17) -0.0278(17)
C21 0.0598(19) 0.062(2) 0.0341(15) -0.0113(14) 0.0075(13) -0.0287(16)
C22 0.0335(13) 0.0364(14) 0.0385(14) -0.0188(11) -0.0042(11) -0.0104(11)
C23 0.0409(16) 0.0551(18) 0.0580(19) -0.0250(15) -0.0170(14) -0.0111(14)
C24 0.0540(18) 0.0479(17) 0.0570(18) -0.0292(14) -0.0042(14) -0.0223(14)
C25 0.0638(19) 0.0553(18) 0.0344(15) -0.0198(13) -0.0009(13) -0.0223(15)
C26 0.0248(12) 0.0285(12) 0.0370(13) -0.0096(10) 0.0048(10) -0.0074(10)
C27 0.0329(14) 0.0404(16) 0.069(2) -0.0262(14) 0.0065(13) -0.0099(12)
C28 0.0352(16) 0.0475(18) 0.102(3) -0.0370(18) 0.0130(17) -0.0012(14)
C29 0.0228(14) 0.064(2) 0.101(3) -0.025(2) 0.0024(16) -0.0031(14)
C30 0.0292(14) 0.066(2) 0.076(2) -0.0262(17) -0.0031(14) -0.0153(14)
C31 0.0263(13) 0.0428(15) 0.0460(15) -0.0181(12) 0.0013(11) -0.0091(11)
N1 0.0300(11) 0.0306(11) 0.0454(13) -0.0126(9) 0.0060(9) -0.0106(9)
N2 0.0339(12) 0.0416(13) 0.0482(13) -0.0115(10) -0.0010(10) -0.0176(10)
Si1 0.0207(3) 0.0272(3) 0.0291(3) -0.0128(3) 0.0013(2) -0.0076(3)
P1 0.0246(3) 0.0297(3) 0.0424(4) -0.0181(3) -0.0007(3) -0.0069(3)
Ga1 0.02492(15) 0.02929(16) 0.04501(18) -0.01997(12) 0.00018(11) -0.00646(11)

loop_
_atom_type_symbol
_atom_type_description
_atom_type_scat_dispersion_real
_atom_type_scat_dispersion_imag
_atom_type_scat_source
C C 0.0033 0.0016 'International Tables Vol C Tables 4.2.6.8 and 6.1.1.4'
H H 0.0000 0.0000 'International Tables Vol C Tables 4.2.6.8 and 6.1.1.4'
Ga Ga 0.2307 1.6083 'International Tables Vol C Tables 4.2.6.8 and 6.1.1.4'
N N 0.0061 0.0033 'International Tables Vol C Tables 4.2.6.8 and 6.1.1.4'
P P 0.1023 0.0942 'International Tables Vol C Tables 4.2.6.8 and 6.1.1.4'
Si Si 0.0817 0.0704 'International Tables Vol C Tables 4.2.6.8 and 6.1.1.4'

loop_
_geom_angle_atom_site_label_1
_geom_angle_atom_site_label_2
_geom_angle_atom_site_label_3
_geom_angle
N1 C1 Ga1 130.11(17)
N2 C1 N1 103.8(2)
N2 C1 Ga1 125.88(18)
C3 C2 N1 107.6(3)
C3 C2 H2 130(2)
N1 C2 H2 122(2)
C2 C3 N2 107.0(3)
C2 C3 H3 135(2)
N2 C3 H3 118(2)
C5 C4 H4 108.6
C6 C4 H4 108.6
C6 C4 C5 110.4(3)
N1 C4 H4 108.6
N1 C4 C5 110.2(3)
N1 C4 C6 110.5(3)
C4 C5 H5A 109.5
C4 C5 H5B 109.5
C4 C5 H5C 109.5
H5A C5 H5B 109.5
H5A C5 H5C 109.5
H5B C5 H5C 109.5
C4 C6 H6A 109.5
C4 C6 H6B 109.5
C4 C6 H6C 109.5
H6A C6 H6B 109.5
H6A C6 H6C 109.5
H6B C6 H6C 109.5
C8 C7 H7 108.0
C8 C7 C9 111.2(3)
C9 C7 H7 108.0
N2 C7 H7 108.0
N2 C7 C8 110.4(3)
N2 C7 C9 111.0(3)
C7 C8 H8A 109.5
C7 C8 H8B 109.5
C7 C8 H8C 109.5
H8A C8 H8B 109.5
H8A C8 H8C 109.5
H8B C8 H8C 109.5
C7 C9 H9A 109.5
C7 C9 H9B 109.5
C7 C9 H9C 109.5
H9A C9 H9B 109.5
H9A C9 H9C 109.5
H9B C9 H9C 109.5
C11 C10 C12 108.5(3)
C11 C10 C13 107.9(3)
C11 C10 Ga1 111.9(2)
C12 C10 Ga1 116.2(3)
C13 C10 C12 104.9(3)
C13 C10 Ga1 106.9(2)
C10 C11 H11A 111(2)
C10 C11 H11B 110(2)
C10 C11 H11C 110(2)
H11A C11 H11B 109(3)
H11A C11 H11C 112(3)
H11B C11 H11C 104(3)
C10 C12 H12A 109.5
C10 C12 H12B 109.5
C10 C12 H12C 109.5
H12A C12 H12B 109.5
H12A C12 H12C 109.5
H12B C12 H12C 109.5
C10 C13 H13A 109.5
C10 C13 H13B 109.5
C10 C13 H13C 109.5
H13A C13 H13B 109.5
H13A C13 H13C 109.5
H13B C13 H13C 109.5
C15 C14 Ga1 112.1(4)
C15 C14 C17 103.6(7)
C16 C14 Ga1 110.9(4)
C16 C14 C15 115.8(7)
C16 C14 C17 113.0(6)
C17 C14 Ga1 100.3(5)
C15A C14 Ga1 109.6(5)
C15A C14 C16A 132.1(9)
C16A C14 Ga1 105.7(7)
C17A C14 Ga1 112.9(6)
C17A C14 C15A 100.7(9)
C17A C14 C16A 94.2(9)
C17B C14 Ga1 115.8(6)
C17B C14 C16B 106.6(8)
C15B C14 Ga1 116.3(5)
C15B C14 C17B 95.9(9)
C15B C14 C16B 110.0(7)
C16B C14 Ga1 111.1(3)
C19 C18 C20 108.8(3)
C19 C18 C21 108.2(2)
C19 C18 Si1 111.9(2)
C20 C18 Si1 112.03(19)
C21 C18 C20 106.8(2)
C21 C18 Si1 108.87(18)
C18 C19 H19A 109.5
C18 C19 H19B 109.5
C18 C19 H19C 109.5
H19A C19 H19B 109.5
H19A C19 H19C 109.5
H19B C19 H19C 109.5
C18 C20 H20A 109.5
C18 C20 H20B 109.5
C18 C20 H20C 109.5
H20A C20 H20B 109.5
H20A C20 H20C 109.5
H20B C20 H20C 109.5
C18 C21 H21A 109.5
C18 C21 H21B 109.5
C18 C21 H21C 109.5
H21A C21 H21B 109.5
H21A C21 H21C 109.5
H21B C21 H21C 109.5
C23 C22 C24 106.9(2)
C23 C22 Si1 110.94(17)
C24 C22 Si1 113.18(19)
C25 C22 C23 107.8(2)
C25 C22 C24 108.3(2)
C25 C22 Si1 109.58(17)
C22 C23 H23A 109.5
C22 C23 H23B 109.5
C22 C23 H23C 109.5
H23A C23 H23B 109.5
H23A C23 H23C 109.5
H23B C23 H23C 109.5
C22 C24 H24A 109.5
C22 C24 H24B 109.5
C22 C24 H24C 109.5
H24A C24 H24B 109.5
H24A C24 H24C 109.5
H24B C24 H24C 109.5
C22 C25 H25A 109.5
C22 C25 H25B 109.5
C22 C25 H25C 109.5
H25A C25 H25B 109.5
H25A C25 H25C 109.5
H25B C25 H25C 109.5
C27 C26 Si1 123.81(19)
C31 C26 C27 116.4(2)
C31 C26 Si1 119.57(18)
C26 C27 H27 119.2
C28 C27 C26 121.7(3)
C28 C27 H27 119.2
C27 C28 H28 119.9
C29 C28 C27 120.2(3)
C29 C28 H28 119.9
C28 C29 H29 120.2
C30 C29 C28 119.7(3)
C30 C29 H29 120.2
C29 C30 H30 120.1
C29 C30 C31 119.7(3)
C31 C30 H30 120.1
C26 C31 H31 118.9
C30 C31 C26 122.3(3)
C30 C31 H31 118.9
C1 N1 C2 110.5(2)
C1 N1 C4 128.5(2)
C2 N1 C4 121.0(2)
C1 N2 C3 111.1(2)
C1 N2 C7 126.8(2)
C3 N2 C7 122.1(2)
C18 Si1 C22 112.85(11)
C18 Si1 P1 109.00(9)
C22 Si1 P1 105.29(8)
C26 Si1 C18 103.66(11)
C26 Si1 C22 111.42(11)
C26 Si1 P1 114.82(8)
Si1 P1 Ga1 129.95(3)
Si1 P1 H1 93.4(13)
Ga1 P1 H1 98.3(13)
C1 Ga1 P1 113.85(6)
C10 Ga1 C1 115.32(10)
C10 Ga1 P1 104.79(9)
C14 Ga1 C1 103.46(12)
C14 Ga1 C10 116.81(14)
C14 Ga1 P1 102.17(9)

loop_
_geom_bond_atom_site_label_1
_geom_bond_atom_site_label_2
_geom_bond_distance
C1 N1 1.360(3)
C1 N2 1.358(3)
C1 Ga1 2.163(2)
C2 C3 1.316(5)
C2 N1 1.382(4)
C2 H2 0.92(3)
C3 N2 1.379(4)
C3 H3 0.88(4)
C4 H4 0.9900
C4 C5 1.514(4)
C4 C6 1.510(5)
C4 N1 1.467(3)
C5 H5A 0.9700
C5 H5B 0.9700
C5 H5C 0.9700
C6 H6A 0.9700
C6 H6B 0.9700
C6 H6C 0.9700
C7 H7 0.9900
C7 C8 1.523(5)
C7 C9 1.523(4)
C7 N2 1.465(4)
C8 H8A 0.9700
C8 H8B 0.9700
C8 H8C 0.9700
C9 H9A 0.9700
C9 H9B 0.9700
C9 H9C 0.9700
C10 C11 1.507(5)
C10 C12 1.548(4)
C10 C13 1.540(4)
C10 Ga1 2.068(3)
C11 H11A 1.00(4)
C11 H11B 0.93(4)
C11 H11C 0.92(4)
C12 H12A 0.9700
C12 H12B 0.9700
C12 H12C 0.9700
C13 H13A 0.9700
C13 H13B 0.9700
C13 H13C 0.9700
C14 Ga1 2.061(3)
C14 C15 1.616(11)
C14 C16 1.476(10)
C14 C17 1.725(14)
C14 C15A 1.613(15)
C14 C16A 1.632(18)
C14 C17A 1.480(14)
C14 C17B 1.475(16)
C14 C15B 1.473(13)
C14 C16B 1.633(9)
C18 C19 1.528(4)
C18 C20 1.540(4)
C18 C21 1.535(4)
C18 Si1 1.925(3)
C19 H19A 0.9700
C19 H19B 0.9700
C19 H19C 0.9700
C20 H20A 0.9700
C20 H20B 0.9700
C20 H20C 0.9700
C21 H21A 0.9700
C21 H21B 0.9700
C21 H21C 0.9700
C22 C23 1.536(4)
C22 C24 1.539(4)
C22 C25 1.534(4)
C22 Si1 1.941(2)
C23 H23A 0.9700
C23 H23B 0.9700
C23 H23C 0.9700
C24 H24A 0.9700
C24 H24B 0.9700
C24 H24C 0.9700
C25 H25A 0.9700
C25 H25B 0.9700
C25 H25C 0.9700
C26 C27 1.397(4)
C26 C31 1.390(3)
C26 Si1 1.894(2)
C27 H27 0.9400
C27 C28 1.385(4)
C28 H28 0.9400
C28 C29 1.375(5)
C29 H29 0.9400
C29 C30 1.373(5)
C30 H30 0.9400
C30 C31 1.388(4)
C31 H31 0.9400
Si1 P1 2.2558(9)
P1 Ga1 2.4313(6)
P1 H1 1.29(3)
